data_4113182
loop_
_publ_author_name
'Andrzej Rajca'
'Makoto Miyasaka'
'Maren Pink'
'Hua Wang'
'Suchada Rajca'

_publ_section_title
;
 Helically Annelated and Cross-Conjugated Oligothiophenes: Asymmetric
 Synthesis, Resolution, and Characterization of a Carbon-Sulfur
 [7]Helicene
;
_journal_name_full 'Journal of the American Chemical Society'
_journal_page_first 15211
_journal_page_last 15222
_journal_paper_doi 10.1021/ja0462530
_journal_volume 126
_journal_year 2004
_chemical_formula_sum 'C29 H37 Br4 Cl3 S6 Si4'
_chemical_formula_weight 1116.30
_chemical_name_common 01013b
_chemical_name_systematic
; 
 ? 
;
_space_group_IT_number 60
_symmetry_cell_setting orthorhombic
_symmetry_space_group_name_Hall '-P 2n 2ab'
_symmetry_space_group_name_H-M 'P b c n'
_atom_sites_solution_hydrogens geom
_atom_sites_solution_primary direct
_atom_sites_solution_secondary difmap
_audit_creation_method SHELXL-97
_cell_angle_alpha 90.00
_cell_angle_beta 90.00
_cell_angle_gamma 90.00
_cell_formula_units_Z 4
_cell_length_a 19.699(2)
_cell_length_b 13.0798(15)
_cell_length_c 17.734(2)
_cell_measurement_temperature 173(2)
_cell_volume 4569.3(9)
_computing_structure_refinement 'SHELXL-97 (Sheldrick, 1997)'
_computing_structure_solution 'SHELXS-97 (Sheldrick, 1990)'
_diffrn_ambient_temperature 173(2)
_diffrn_measured_fraction_theta_full 0.998
_diffrn_measured_fraction_theta_max 0.998
_diffrn_radiation_monochromator graphite
_diffrn_radiation_source 'fine-focus sealed tube'
_diffrn_radiation_type MoK\a
_diffrn_radiation_wavelength 0.71073
_diffrn_reflns_av_R_equivalents 0.0640
_diffrn_reflns_av_sigmaI/netI 0.0534
_diffrn_reflns_limit_h_max 23
_diffrn_reflns_limit_h_min 0
_diffrn_reflns_limit_k_max 15
_diffrn_reflns_limit_k_min 0
_diffrn_reflns_limit_l_max 21
_diffrn_reflns_limit_l_min 0
_diffrn_reflns_number 26840
_diffrn_reflns_theta_full 25.06
_diffrn_reflns_theta_max 25.06
_diffrn_reflns_theta_min 1.87
_exptl_absorpt_coefficient_mu 4.099
_exptl_absorpt_correction_T_max 1.000000
_exptl_absorpt_correction_T_min 0.710979
_exptl_absorpt_correction_type multi-scan
_exptl_absorpt_process_details 'SADABS 2.03 (Sheldrick, 2000)'
_exptl_crystal_colour Colorless
_exptl_crystal_density_diffrn 1.623
_exptl_crystal_description Block
_exptl_crystal_F_000 2216
_exptl_crystal_size_max 0.21
_exptl_crystal_size_mid 0.15
_exptl_crystal_size_min 0.13
_refine_diff_density_max 1.662
_refine_diff_density_min -1.152
_refine_diff_density_rms 0.125
_refine_ls_extinction_method none
_refine_ls_goodness_of_fit_ref 1.020
_refine_ls_hydrogen_treatment mixed
_refine_ls_matrix_type full
_refine_ls_number_parameters 232
_refine_ls_number_reflns 4052
_refine_ls_number_restraints 12
_refine_ls_restrained_S_all 1.027
_refine_ls_R_factor_all 0.0796
_refine_ls_R_factor_gt 0.0488
_refine_ls_shift/su_max 0.000
_refine_ls_shift/su_mean 0.000
_refine_ls_structure_factor_coef Fsqd
_refine_ls_weighting_details 'calc w=1/[\s^2^(Fo^2^)+(0.0421P)^2^+28.5082P] where P=(Fo^2^+2Fc^2^)/3'
_refine_ls_weighting_scheme calc
_refine_ls_wR_factor_gt 0.1113
_refine_ls_wR_factor_ref 0.1330
_reflns_number_gt 2945
_reflns_number_total 4052
_reflns_threshold_expression >2sigma(I)
_cod_data_source_file ja0462530si20040624_110836.cif
_cod_data_source_block 01016b_macrocyclic_dimer_5
_cod_depositor_comments
;
The following automatic conversions were performed:

'_exptl_absorpt_correction_type' value 'multiscan' changed to
'multi-scan' according to the built-in table from CIF Core dictionary
named 'cif_core.dic' version 2.4.1 from 2010-06-29.

Automatic conversion script
Id: cif_fix_values 1715 2011-07-08 13:25:40Z adriana 
;
_cod_database_code 4113182

loop_
_symmetry_equiv_pos_as_xyz
'x, y, z'
'-x+1/2, -y+1/2, z+1/2'
'-x, y, -z+1/2'
'x+1/2, -y+1/2, -z'
'-x, -y, -z'
'x-1/2, y-1/2, -z-1/2'
'x, -y, z-1/2'
'-x-1/2, y-1/2, z'

loop_
_atom_site_label
_atom_site_type_symbol
_atom_site_fract_x
_atom_site_fract_y
_atom_site_fract_z
_atom_site_U_iso_or_equiv
_atom_site_adp_type
_atom_site_occupancy
_atom_site_symmetry_multiplicity
_atom_site_calc_flag
_atom_site_refinement_flags
_atom_site_disorder_assembly
_atom_site_disorder_group
Br1 Br 0.28165(3) 0.34963(5) 0.06505(4) 0.0416(2) Uani 1 1 d . . .
S1 S 0.56856(7) 0.40692(12) 0.05109(8) 0.0289(3) Uani 1 1 d . . .
Si1 Si 0.34160(9) 0.09758(13) 0.03348(11) 0.0384(4) Uani 1 1 d . . .
C1 C 0.4888(3) 0.3474(4) 0.0478(3) 0.0265(12) Uani 1 1 d . . .
Br2 Br 0.60787(4) 0.58501(6) -0.23944(4) 0.0493(2) Uani 1 1 d . . .
S2 S 0.48149(7) 0.21855(11) 0.02812(10) 0.0331(4) Uani 1 1 d . . .
Si2 Si 0.64357(9) 0.31536(14) -0.27122(10) 0.0363(4) Uani 1 1 d . . .
C2 C 0.4261(3) 0.3902(4) 0.0623(3) 0.0266(12) Uani 1 1 d . . .
S3 S 0.61200(7) 0.31308(11) -0.09753(8) 0.0283(3) Uani 1 1 d . . .
C3 C 0.3745(3) 0.3154(5) 0.0542(3) 0.0309(13) Uani 1 1 d . . .
C4 C 0.3945(3) 0.2178(5) 0.0366(4) 0.0330(14) Uani 1 1 d . . .
C5 C 0.3991(4) -0.0103(6) 0.0106(7) 0.081(3) Uani 1 1 d . . .
H5A H 0.3733 -0.0743 0.0104 0.122 Uiso 1 1 calc R . .
H5B H 0.4352 -0.0143 0.0485 0.122 Uiso 1 1 calc R . .
H5C H 0.4192 0.0007 -0.0393 0.122 Uiso 1 1 calc R . .
C6 C 0.3060(4) 0.0835(5) 0.1307(4) 0.0457(17) Uani 1 1 d . . .
H6A H 0.2772 0.0224 0.1329 0.069 Uiso 1 1 calc R . .
H6B H 0.2788 0.1440 0.1431 0.069 Uiso 1 1 calc R . .
H6C H 0.3432 0.0768 0.1670 0.069 Uiso 1 1 calc R . .
C7 C 0.2742(4) 0.1083(6) -0.0388(4) 0.057(2) Uani 1 1 d . . .
H7A H 0.2430 0.0502 -0.0342 0.086 Uiso 1 1 calc R . .
H7B H 0.2947 0.1082 -0.0891 0.086 Uiso 1 1 calc R . .
H7C H 0.2490 0.1722 -0.0313 0.086 Uiso 1 1 calc R . .
C8 C 0.5868(3) 0.4176(4) -0.0455(3) 0.0242(12) Uani 1 1 d . . .
C9 C 0.5870(3) 0.5049(4) -0.0884(3) 0.0267(12) Uani 1 1 d . . .
C10 C 0.6065(3) 0.4818(4) -0.1642(3) 0.0288(13) Uani 1 1 d . . .
C11 C 0.6214(3) 0.3816(5) -0.1800(3) 0.0304(13) Uani 1 1 d . . .
C12 C 0.5679(4) 0.3200(6) -0.3332(4) 0.058(2) Uani 1 1 d . . .
H12A H 0.5794 0.2914 -0.3826 0.088 Uiso 1 1 calc R . .
H12B H 0.5532 0.3911 -0.3392 0.088 Uiso 1 1 calc R . .
H12C H 0.5312 0.2799 -0.3105 0.088 Uiso 1 1 calc R . .
C13 C 0.7165(4) 0.3787(7) -0.3183(4) 0.067(2) Uani 1 1 d . . .
H13A H 0.7248 0.3462 -0.3672 0.101 Uiso 1 1 calc R . .
H13B H 0.7570 0.3721 -0.2866 0.101 Uiso 1 1 calc R . .
H13C H 0.7062 0.4513 -0.3258 0.101 Uiso 1 1 calc R . .
C14 C 0.6643(5) 0.1819(6) -0.2456(4) 0.063(2) Uani 1 1 d . . .
H14A H 0.6697 0.1411 -0.2915 0.095 Uiso 1 1 calc R . .
H14B H 0.6275 0.1533 -0.2149 0.095 Uiso 1 1 calc R . .
H14C H 0.7067 0.1806 -0.2167 0.095 Uiso 1 1 calc R . .
C15 C 0.5021(4) 0.1119(7) 0.1862(8) 0.130(7) Uani 0.50 1 d PDU A -1
H15A H 0.4781 0.1396 0.1409 0.156 Uiso 0.50 1 calc PR A -1
Cl1 Cl 0.5901(4) 0.1322(7) 0.1893(4) 0.137(3) Uani 0.50 1 d PDU A -1
Cl2 Cl 0.5014(5) -0.0217(7) 0.1963(6) 0.164(3) Uani 0.50 1 d PDU A -1
Cl3 Cl 0.4740(7) 0.1571(11) 0.2733(9) 0.271(8) Uani 0.50 1 d PDU A -1

loop_
_atom_site_aniso_label
_atom_site_aniso_U_11
_atom_site_aniso_U_22
_atom_site_aniso_U_33
_atom_site_aniso_U_23
_atom_site_aniso_U_13
_atom_site_aniso_U_12
Br1 0.0230(3) 0.0344(4) 0.0675(5) -0.0023(3) 0.0069(3) 0.0007(3)
S1 0.0239(7) 0.0347(8) 0.0281(8) 0.0016(6) 0.0008(6) -0.0032(6)
Si1 0.0329(10) 0.0264(9) 0.0560(12) -0.0016(8) 0.0079(8) -0.0059(7)
C1 0.026(3) 0.024(3) 0.030(3) 0.004(2) 0.004(2) -0.001(2)
Br2 0.0671(5) 0.0444(4) 0.0364(4) 0.0112(3) 0.0063(3) -0.0030(4)
S2 0.0250(8) 0.0258(8) 0.0486(9) 0.0023(7) 0.0072(7) 0.0017(6)
Si2 0.0343(9) 0.0445(10) 0.0301(9) -0.0081(8) -0.0008(7) 0.0014(8)
C2 0.027(3) 0.026(3) 0.027(3) 0.009(2) 0.002(2) 0.003(2)
S3 0.0268(7) 0.0275(7) 0.0307(8) -0.0026(6) 0.0009(6) 0.0002(6)
C3 0.029(3) 0.031(3) 0.033(3) 0.004(3) 0.007(3) 0.001(3)
C4 0.032(3) 0.028(3) 0.039(3) 0.002(3) 0.006(3) -0.001(3)
C5 0.051(5) 0.036(4) 0.156(10) -0.014(5) 0.037(6) -0.007(4)
C6 0.044(4) 0.044(4) 0.050(4) 0.005(3) -0.002(3) -0.009(3)
C7 0.064(5) 0.059(5) 0.049(4) -0.003(4) 0.005(4) -0.021(4)
C8 0.019(3) 0.025(3) 0.028(3) 0.001(2) 0.001(2) 0.000(2)
C9 0.018(3) 0.027(3) 0.035(3) -0.001(2) 0.002(2) -0.001(2)
C10 0.027(3) 0.032(3) 0.026(3) 0.004(3) 0.002(2) -0.005(3)
C11 0.023(3) 0.038(3) 0.030(3) -0.001(3) -0.005(2) -0.005(3)
C12 0.060(5) 0.072(5) 0.043(4) -0.006(4) -0.008(4) 0.002(4)
C13 0.063(5) 0.093(6) 0.045(5) -0.015(4) 0.026(4) -0.012(5)
C14 0.091(6) 0.061(5) 0.038(4) -0.013(4) 0.000(4) 0.028(5)
C15 0.122(9) 0.146(8) 0.12(2) -0.020(19) -0.001(16) -0.04(2)
Cl1 0.103(4) 0.201(7) 0.109(5) -0.025(5) -0.042(4) 0.013(5)
Cl2 0.143(7) 0.146(6) 0.203(9) 0.014(6) -0.007(7) 0.012(5)
Cl3 0.243(14) 0.325(15) 0.246(16) -0.147(14) 0.106(11) -0.050(13)

loop_
_atom_type_symbol
_atom_type_description
_atom_type_scat_dispersion_real
_atom_type_scat_dispersion_imag
_atom_type_scat_source
C C 0.0033 0.0016 'International Tables Vol C Tables 4.2.6.8 and 6.1.1.4'
H H 0.0000 0.0000 'International Tables Vol C Tables 4.2.6.8 and 6.1.1.4'
Si Si 0.0817 0.0704 'International Tables Vol C Tables 4.2.6.8 and 6.1.1.4'
S S 0.1246 0.1234 'International Tables Vol C Tables 4.2.6.8 and 6.1.1.4'
Cl Cl 0.1484 0.1585 'International Tables Vol C Tables 4.2.6.8 and 6.1.1.4'
Br Br -0.2901 2.4595 'International Tables Vol C Tables 4.2.6.8 and 6.1.1.4'

loop_
_geom_angle_atom_site_label_1
_geom_angle_atom_site_label_2
_geom_angle_atom_site_label_3
_geom_angle
_geom_angle_site_symmetry_3
C1 S1 C8 100.7(3) .
C7 Si1 C5 110.1(4) .
C7 Si1 C6 112.1(3) .
C5 Si1 C6 110.9(4) .
C7 Si1 C4 110.7(3) .
C5 Si1 C4 107.6(3) .
C6 Si1 C4 105.2(3) .
C2 C1 S2 111.1(4) .
C2 C1 S1 127.9(4) .
S2 C1 S1 121.0(3) .
C4 S2 C1 94.1(3) .
C14 Si2 C12 110.7(4) .
C14 Si2 C13 111.2(4) .
C12 Si2 C13 110.0(4) .
C14 Si2 C11 105.9(3) .
C12 Si2 C11 107.9(3) .
C13 Si2 C11 111.1(3) .
C1 C2 C3 110.0(5) .
C1 C2 C9 126.5(5) 5_665
C3 C2 C9 123.2(5) 5_665
C8 S3 C11 94.1(3) .
C4 C3 C2 117.4(5) .
C4 C3 Br1 121.3(5) .
C2 C3 Br1 121.3(4) .
C3 C4 S2 107.4(4) .
C3 C4 Si1 128.6(5) .
S2 C4 Si1 123.5(3) .
C9 C8 S3 111.3(4) .
C9 C8 S1 127.4(4) .
S3 C8 S1 121.2(3) .
C8 C9 C10 110.2(5) .
C8 C9 C2 127.0(5) 5_665
C10 C9 C2 122.7(5) 5_665
C11 C10 C9 116.8(5) .
C11 C10 Br2 122.2(4) .
C9 C10 Br2 121.0(4) .
C10 C11 S3 107.5(4) .
C10 C11 Si2 131.6(5) .
S3 C11 Si2 120.9(3) .
Cl3 C15 Cl1 103.6(8) .
Cl3 C15 Cl2 104.1(8) .
Cl1 C15 Cl2 99.0(7) .

loop_
_geom_bond_atom_site_label_1
_geom_bond_atom_site_label_2
_geom_bond_distance
_geom_bond_site_symmetry_2
Br1 C3 1.893(6) .
S1 C1 1.755(6) .
S1 C8 1.756(6) .
Si1 C7 1.851(8) .
Si1 C5 1.855(8) .
Si1 C6 1.870(7) .
Si1 C4 1.887(6) .
C1 C2 1.379(8) .
C1 S2 1.727(6) .
Br2 C10 1.899(6) .
S2 C4 1.721(6) .
Si2 C14 1.850(8) .
Si2 C12 1.853(8) .
Si2 C13 1.856(8) .
Si2 C11 1.887(6) .
C2 C3 1.418(8) .
C2 C9 1.471(8) 5_665
S3 C8 1.722(6) .
S3 C11 1.725(6) .
C3 C4 1.373(8) .
C8 C9 1.372(8) .
C9 C10 1.429(8) .
C9 C2 1.471(8) 5_665
C10 C11 1.372(8) .
C15 Cl3 1.745(5) .
C15 Cl1 1.754(5) .
C15 Cl2 1.756(5) .

loop_
_geom_torsion_atom_site_label_1
_geom_torsion_atom_site_label_2
_geom_torsion_atom_site_label_3
_geom_torsion_atom_site_label_4
_geom_torsion
_geom_torsion_site_symmetry_1
_geom_torsion_site_symmetry_4
C8 S1 C1 C2 -106.3(6) . .
C8 S1 C1 S2 76.4(4) . .
C2 C1 S2 C4 1.1(5) . .
S1 C1 S2 C4 178.9(4) . .
S2 C1 C2 C3 -1.8(6) . .
S1 C1 C2 C3 -179.3(4) . .
S2 C1 C2 C9 173.6(5) . 5_665
S1 C1 C2 C9 -4.0(9) . 5_665
C1 C2 C3 C4 1.8(8) . .
C9 C2 C3 C4 -173.7(6) 5_665 .
C1 C2 C3 Br1 -176.8(4) . .
C9 C2 C3 Br1 7.7(8) 5_665 .
C2 C3 C4 S2 -0.9(7) . .
Br1 C3 C4 S2 177.6(3) . .
C2 C3 C4 Si1 171.7(5) . .
Br1 C3 C4 Si1 -9.7(8) . .
C1 S2 C4 C3 -0.1(5) . .
C1 S2 C4 Si1 -173.2(4) . .
C7 Si1 C4 C3 62.4(7) . .
C5 Si1 C4 C3 -177.2(7) . .
C6 Si1 C4 C3 -58.9(7) . .
C7 Si1 C4 S2 -126.0(5) . .
C5 Si1 C4 S2 -5.6(6) . .
C6 Si1 C4 S2 112.7(4) . .
C11 S3 C8 C9 -1.8(4) . .
C11 S3 C8 S1 -178.6(4) . .
C1 S1 C8 C9 108.0(5) . .
C1 S1 C8 S3 -75.7(4) . .
S3 C8 C9 C10 1.6(6) . .
S1 C8 C9 C10 178.3(4) . .
S3 C8 C9 C2 -174.8(5) . 5_665
S1 C8 C9 C2 1.8(9) . 5_665
C8 C9 C10 C11 -0.6(7) . .
C2 C9 C10 C11 176.0(5) 5_665 .
C8 C9 C10 Br2 177.1(4) . .
C2 C9 C10 Br2 -6.3(8) 5_665 .
C9 C10 C11 S3 -0.6(6) . .
Br2 C10 C11 S3 -178.3(3) . .
C9 C10 C11 Si2 175.7(4) . .
Br2 C10 C11 Si2 -2.0(8) . .
C8 S3 C11 C10 1.3(4) . .
C8 S3 C11 Si2 -175.5(3) . .
C14 Si2 C11 C10 175.2(6) . .
C12 Si2 C11 C10 -66.2(7) . .
C13 Si2 C11 C10 54.4(7) . .
C14 Si2 C11 S3 -8.9(5) . .
C12 Si2 C11 S3 109.7(4) . .
C13 Si2 C11 S3 -129.7(4) . .
